data_7045398
loop_
_publ_author_name
'Akhtar, Muhammad Nadeem'
'Lan, Yanhua'
'AlDamen, Murad A.'
'Zheng, Yan-Zhen'
'Anson, Christopher E.'
'Powell, Annie K.'

_publ_section_title
;
 Effect of ligand substitution on the SMM properties of three
 isostructural families of double-cubane Mn<sub>4</sub>Ln<sub>2</sub>
 coordination clusters.
;
_journal_issue 10
_journal_name_full 'Dalton transactions (Cambridge, England : 2003)'
_journal_page_first 3485
_journal_page_last 3495
_journal_paper_doi 10.1039/c7dt04304j
_journal_volume 47
_journal_year 2018
_chemical_formula_moiety 'C50 H98 Mn4 N6 O28 Sm2, 3(C2 H3 N)'
_chemical_formula_sum 'C56 H107 Mn4 N9 O28 Sm2'
_chemical_formula_weight 1874.96
_space_group_crystal_system monoclinic
_space_group_IT_number 15
_space_group_name_Hall '-C 2yc'
_space_group_name_H-M_alt 'C 1 2/c 1'
_symmetry_space_group_name_Hall '-C 2yc'
_symmetry_space_group_name_H-M 'C 1 2/c 1'
_atom_sites_solution_hydrogens mixed
_audit_creation_date 2018-01-09
_audit_creation_method
;
Olex2 1.2
(compiled 2017.08.10 svn.r3458 for OlexSys, GUI svn.r5381)
;
_audit_update_record
;
2018-01-12 deposited with the CCDC.
2018-01-24 downloaded from the CCDC.
;
_cell_angle_alpha 90
_cell_angle_beta 104.775(1)
_cell_angle_gamma 90
_cell_formula_units_Z 4
_cell_length_a 24.8976(11)
_cell_length_b 13.9166(6)
_cell_length_c 22.3814(10)
_cell_measurement_reflns_used 15688
_cell_measurement_temperature 150(2)
_cell_measurement_theta_max 28.14
_cell_measurement_theta_min 2.19
_cell_volume 7498.5(6)
_computing_cell_refinement 'SAINT v6.45A (Bruker, 2003)'
_computing_data_collection 'SMART-NT 5.6 (Bruker AXS Inc., 2005)'
_computing_data_reduction 'SAINT v6.45A (Bruker, 2003)'
_computing_molecular_graphics 'Olex2 (Dolomanov et al., 2009)'
_computing_publication_material 'Olex2 (Dolomanov et al., 2009)'
_computing_structure_refinement 'ShelXL (Sheldrick, 2015)'
_computing_structure_solution 'SHELXTL 6.14 (BrukerAXS Inc., 2003)'
_diffrn_ambient_temperature 150.15
_diffrn_detector_area_resol_mean 8
_diffrn_measured_fraction_theta_full 0.990
_diffrn_measured_fraction_theta_max 0.906
_diffrn_measurement_device_type 'Bruker SMART APEX CCD area detector'
_diffrn_measurement_method '\w and \f scans'
_diffrn_radiation_monochromator graphite
_diffrn_radiation_type MoK\a
_diffrn_radiation_wavelength 0.71073
_diffrn_reflns_av_R_equivalents 0.0210
_diffrn_reflns_av_unetI/netI 0.0231
_diffrn_reflns_Laue_measured_fraction_full 0.990
_diffrn_reflns_Laue_measured_fraction_max 0.906
_diffrn_reflns_limit_h_max 32
_diffrn_reflns_limit_h_min -32
_diffrn_reflns_limit_k_max 18
_diffrn_reflns_limit_k_min -18
_diffrn_reflns_limit_l_max 29
_diffrn_reflns_limit_l_min -29
_diffrn_reflns_number 24104
_diffrn_reflns_point_group_measured_fraction_full 0.990
_diffrn_reflns_point_group_measured_fraction_max 0.906
_diffrn_reflns_theta_full 25.242
_diffrn_reflns_theta_max 28.176
_diffrn_reflns_theta_min 1.690
_diffrn_source 'sealed tube'
_exptl_absorpt_coefficient_mu 2.277
_exptl_absorpt_correction_T_max 0.539
_exptl_absorpt_correction_T_min 0.430
_exptl_absorpt_correction_type multi-scan
_exptl_absorpt_process_details
;
SADABS v.2.10 (Bruker,2003) was used for absorption correction.
R(int) was 0.0416 before and 0.0216 after correction.
The Ratio of minimum to maximum transmission is 0.7982.
The \l/2 correction factor is 0.0015.
;
_exptl_crystal_colour orange
_exptl_crystal_colour_primary orange
_exptl_crystal_density_diffrn 1.661
_exptl_crystal_description block
_exptl_crystal_F_000 3816
_exptl_crystal_size_max 0.42
_exptl_crystal_size_mid 0.36
_exptl_crystal_size_min 0.31
_refine_diff_density_max 0.850
_refine_diff_density_min -0.523
_refine_diff_density_rms 0.078
_refine_ls_extinction_method none
_refine_ls_goodness_of_fit_ref 1.081
_refine_ls_hydrogen_treatment mixed
_refine_ls_matrix_type full
_refine_ls_number_parameters 465
_refine_ls_number_reflns 8346
_refine_ls_number_restraints 4
_refine_ls_restrained_S_all 1.082
_refine_ls_R_factor_all 0.0262
_refine_ls_R_factor_gt 0.0246
_refine_ls_shift/su_max 0.002
_refine_ls_shift/su_mean 0.000
_refine_ls_structure_factor_coef Fsqd
_refine_ls_weighting_details 'w=1/[\s^2^(Fo^2^)+(0.0311P)^2^+7.5964P] where P=(Fo^2^+2Fc^2^)/3'
_refine_ls_weighting_scheme calc
_refine_ls_wR_factor_gt 0.0596
_refine_ls_wR_factor_ref 0.0608
_reflns_Friedel_coverage 0.000
_reflns_number_gt 7937
_reflns_number_total 8346
_reflns_threshold_expression 'I > 2\s(I)'
_cod_data_source_file c7dt04304j2.cif
_cod_data_source_block 5-mn4sm2
_cod_depositor_comments 'Adding full bibliography for 7045382--7045403.cif.'
_cod_database_code 7045398
_shelx_shelxl_version_number 2017/1
_shelx_space_group_comment
;
The symmetry employed for this shelxl refinement is uniquely defined
by the following loop, which should always be used as a source of
symmetry information in preference to the above space-group names.
They are only intended as comments.
;
_shelx_estimated_absorpt_t_max 0.539
_shelx_estimated_absorpt_t_min 0.448
_olex2_refinement_description
;
1. Fixed Uiso
 At 1.2 times of:
  All C(H,H) groups, All C(H,H,H,H) groups, All O(H) groups
 At 1.5 times of:
  All C(H,H,H) groups
2. Restrained distances
 O5-H5 = O3-H3
 0.88 with sigma of 0.04
 C6A-C5 \\sim C6B-C5
 with sigma of 0.02
 O3-C6A \\sim O3-C6B
 with sigma of 0.02
3. Others
 Fixed Sof: H5AA(0.54) H5AB(0.54) H5BC(0.46) H5BD(0.46) C6A(0.54) H6AA(0.54)
 H6AB(0.54) C6B(0.46) H6BA(0.46) H6BB(0.46) H34A(0.5) H34B(0.5) H34C(0.5)
4.a Secondary CH2 refined with riding coordinates:
 C1(H1A,H1B), C2(H2A,H2B), C3(H3A,H3B), C4(H4A,H4B), C5(H5AA,H5AB), C5(H5BC,
 H5BD), C6A(H6AA,H6AB), C6B(H6BA,H6BB), C7(H7A,H7B), C8(H8A,H8B), C9(H9A,H9B),
 C10(H10A,H10B)
4.b Me refined with riding coordinates:
 C13(H13A,H13B,H13C), C14(H14A,H14B,H14C), C15(H15A,H15B,H15C), C18(H18A,H18B,
 H18C), C19(H19A,H19B,H19C), C20(H20A,H20B,H20C), C23(H23A,H23B,H23C), C24(H24A,
 H24B,H24C), C25(H25A,H25B,H25C)
4.c Idealised Me refined as rotating group:
 C32(H32A,H32B,H32C), C34(H34A,H34B,H34C)
;
_olex2_submission_special_instructions 'No special instructions were received'

loop_
_space_group_symop_operation_xyz
'x, y, z'
'-x, y, -z+1/2'
'x+1/2, y+1/2, z'
'-x+1/2, y+1/2, -z+1/2'
'-x, -y, -z'
'x, -y, z-1/2'
'-x+1/2, -y+1/2, -z'
'x+1/2, -y+1/2, z-1/2'

loop_
_atom_site_label
_atom_site_type_symbol
_atom_site_fract_x
_atom_site_fract_y
_atom_site_fract_z
_atom_site_U_iso_or_equiv
_atom_site_adp_type
_atom_site_occupancy
_atom_site_site_symmetry_order
_atom_site_calc_flag
_atom_site_refinement_flags_posn
_atom_site_refinement_flags_adp
_atom_site_refinement_flags_occupancy
_atom_site_disorder_assembly
_atom_site_disorder_group
Sm1 Sm 0.17927(2) 0.33103(2) 0.37951(2) 0.01583(4) Uani 1 1 d . . . . .
Mn1 Mn 0.29768(2) 0.30297(2) 0.49189(2) 0.01586(7) Uani 1 1 d . . . . .
Mn2 Mn 0.26794(2) 0.10656(2) 0.41826(2) 0.01807(7) Uani 1 1 d . . . . .
O1 O 0.22069(6) 0.32352(10) 0.48702(7) 0.0164(3) Uani 1 1 d . . . . .
N1 N 0.30289(8) 0.10268(13) 0.32845(9) 0.0225(4) Uani 1 1 d . . . . .
C1 C 0.26493(11) 0.04260(16) 0.28126(10) 0.0265(5) Uani 1 1 d . . . . .
H1A H 0.285013 0.019706 0.251081 0.032 Uiso 1 1 calc R . . . .
H1B H 0.233346 0.082537 0.258669 0.032 Uiso 1 1 calc R . . . .
C2 C 0.24264(11) -0.04340(17) 0.30897(11) 0.0267(5) Uani 1 1 d . . . . .
H2A H 0.215578 -0.078070 0.275907 0.032 Uiso 1 1 calc R . . . .
H2B H 0.273620 -0.087896 0.326748 0.032 Uiso 1 1 calc R . . . .
N2 N 0.21536(8) -0.01478(13) 0.35770(8) 0.0221(4) Uani 1 1 d . . . . .
C3 C 0.30211(10) 0.20328(16) 0.30619(10) 0.0240(5) Uani 1 1 d . . . . .
H3A H 0.265766 0.216313 0.276837 0.029 Uiso 1 1 calc R . . . .
H3B H 0.331260 0.211165 0.283642 0.029 Uiso 1 1 calc R . . . .
C4 C 0.31173(9) 0.27602(16) 0.35854(10) 0.0211(4) Uani 1 1 d . . . . .
H4A H 0.350282 0.270360 0.384474 0.025 Uiso 1 1 calc R . . . .
H4B H 0.306556 0.341898 0.341333 0.025 Uiso 1 1 calc R . . . .
O2 O 0.27344(6) 0.25905(10) 0.39544(6) 0.0183(3) Uani 1 1 d . . . . .
C5 C 0.36004(12) 0.0631(2) 0.34539(12) 0.0425(7) Uani 1 1 d D . . . .
H5AA H 0.362684 0.013293 0.314699 0.051 Uiso 0.54 1 calc R . . A 1
H5AB H 0.386060 0.115340 0.341847 0.051 Uiso 0.54 1 calc R . . A 1
H5BC H 0.358191 -0.005760 0.333997 0.051 Uiso 0.46 1 calc R . . B 2
H5BD H 0.381982 0.096138 0.320336 0.051 Uiso 0.46 1 calc R . . B 2
C6A C 0.3788(2) 0.0209(4) 0.4071(2) 0.0273(10) Uani 0.54 1 d D . . C 1
H6AA H 0.367428 -0.047380 0.404995 0.033 Uiso 0.54 1 calc R . . C 1
H6AB H 0.419906 0.023002 0.420019 0.033 Uiso 0.54 1 calc R . . C 1
C6B C 0.3891(2) 0.0716(5) 0.4092(3) 0.0276(12) Uani 0.46 1 d D . . C 2
H6BA H 0.417811 0.020668 0.418856 0.033 Uiso 0.46 1 calc R . . C 2
H6BB H 0.408707 0.134163 0.415094 0.033 Uiso 0.46 1 calc R . . C 2
O3 O 0.35869(9) 0.0656(2) 0.45016(9) 0.0565(7) Uani 1 1 d D . . . .
H3 H 0.3714(16) 0.050(3) 0.4851(14) 0.068 Uiso 1 1 d DR . . . .
C7 C 0.16070(10) 0.03186(16) 0.33202(10) 0.0240(5) Uani 1 1 d . . . . .
H7A H 0.132485 -0.018061 0.315534 0.029 Uiso 1 1 calc R . . . .
H7B H 0.163184 0.074456 0.297400 0.029 Uiso 1 1 calc R . . . .
C8 C 0.14246(9) 0.09065(15) 0.38106(10) 0.0211(4) Uani 1 1 d . . . . .
H8A H 0.107151 0.124051 0.361931 0.025 Uiso 1 1 calc R . . . .
H8B H 0.135962 0.047224 0.413541 0.025 Uiso 1 1 calc R . . . .
O4 O 0.18392(6) 0.15957(10) 0.40813(7) 0.0180(3) Uani 1 1 d . . . . .
C9 C 0.20895(10) -0.10032(16) 0.39466(10) 0.0244(5) Uani 1 1 d . . . . .
H9A H 0.201949 -0.157669 0.367609 0.029 Uiso 1 1 calc R . . . .
H9B H 0.176569 -0.091299 0.412160 0.029 Uiso 1 1 calc R . . . .
C10 C 0.26054(10) -0.11623(16) 0.44646(11) 0.0255(5) Uani 1 1 d . . . . .
H10A H 0.255261 -0.170765 0.472796 0.031 Uiso 1 1 calc R . . . .
H10B H 0.292926 -0.129913 0.429751 0.031 Uiso 1 1 calc R . . . .
O5 O 0.26850(8) -0.02933(12) 0.48072(8) 0.0330(4) Uani 1 1 d D . . . .
H5 H 0.2959(11) -0.032(2) 0.5075(13) 0.040 Uiso 1 1 d DR . . . .
O6 O 0.31605(6) 0.43342(11) 0.46901(7) 0.0235(3) Uani 1 1 d . . . . .
O7 O 0.24358(6) 0.46178(11) 0.38828(7) 0.0222(3) Uani 1 1 d . . . . .
C11 C 0.28951(9) 0.48389(15) 0.42363(10) 0.0208(4) Uani 1 1 d . . . . .
C12 C 0.31803(9) 0.57594(16) 0.40922(10) 0.0232(5) Uani 1 1 d . . . . .
C13 C 0.35727(11) 0.61795(19) 0.46736(11) 0.0328(6) Uani 1 1 d . . . . .
H13A H 0.385264 0.569867 0.486101 0.049 Uiso 1 1 calc R . . . .
H13B H 0.375716 0.674991 0.456290 0.049 Uiso 1 1 calc R . . . .
H13C H 0.335966 0.635900 0.496914 0.049 Uiso 1 1 calc R . . . .
C14 C 0.35183(10) 0.54562(17) 0.36341(11) 0.0274(5) Uani 1 1 d . . . . .
H14A H 0.379674 0.497775 0.382932 0.041 Uiso 1 1 calc R . . . .
H14B H 0.326828 0.517823 0.326394 0.041 Uiso 1 1 calc R . . . .
H14C H 0.370475 0.602000 0.351777 0.041 Uiso 1 1 calc R . . . .
C15 C 0.27429(11) 0.65061(17) 0.37979(12) 0.0284(5) Uani 1 1 d . . . . .
H15A H 0.249237 0.623462 0.342582 0.043 Uiso 1 1 calc R . . . .
H15B H 0.252908 0.668591 0.409271 0.043 Uiso 1 1 calc R . . . .
H15C H 0.292658 0.707682 0.368647 0.043 Uiso 1 1 calc R . . . .
O8 O 0.37668(6) 0.27636(13) 0.49943(7) 0.0257(3) Uani 1 1 d . . . . .
O9 O 0.40638(6) 0.20790(11) 0.59217(7) 0.0236(3) Uani 1 1 d . . . . .
C16 C 0.41438(9) 0.24556(15) 0.54446(10) 0.0201(4) Uani 1 1 d . . . . .
C17 C 0.47439(10) 0.26014(19) 0.53983(11) 0.0278(5) Uani 1 1 d . . . . .
C18 C 0.50783(14) 0.1689(3) 0.5596(2) 0.0606(10) Uani 1 1 d . . . . .
H18A H 0.506473 0.151622 0.601648 0.091 Uiso 1 1 calc R . . . .
H18B H 0.492065 0.116499 0.531262 0.091 Uiso 1 1 calc R . . . .
H18C H 0.546497 0.179656 0.558640 0.091 Uiso 1 1 calc R . . . .
C19 C 0.47615(13) 0.2876(3) 0.47486(15) 0.0584(10) Uani 1 1 d . . . . .
H19A H 0.460771 0.235145 0.446424 0.088 Uiso 1 1 calc R . . . .
H19B H 0.454109 0.345937 0.462297 0.088 Uiso 1 1 calc R . . . .
H19C H 0.514696 0.299503 0.473836 0.088 Uiso 1 1 calc R . . . .
C20 C 0.49824(15) 0.3417(3) 0.5835(2) 0.0753(14) Uani 1 1 d . . . . .
H20A H 0.497216 0.324327 0.625590 0.113 Uiso 1 1 calc R . . . .
H20B H 0.536756 0.353492 0.582264 0.113 Uiso 1 1 calc R . . . .
H20C H 0.476169 0.399925 0.570726 0.113 Uiso 1 1 calc R . . . .
O10 O 0.11524(7) 0.45849(12) 0.32743(7) 0.0271(3) Uani 1 1 d . . . . .
O11 O 0.14201(7) 0.47983(11) 0.42828(7) 0.0240(3) Uani 1 1 d . . . . .
C21 C 0.11615(9) 0.50828(16) 0.37450(10) 0.0227(4) Uani 1 1 d . . . . .
C22 C 0.08434(10) 0.60369(17) 0.36715(11) 0.0284(5) Uani 1 1 d . . . . .
C23 C 0.02404(12) 0.5797(2) 0.36519(18) 0.0547(9) Uani 1 1 d . . . . .
H23A H 0.008844 0.536686 0.330298 0.082 Uiso 1 1 calc R . . . .
H23B H 0.022455 0.547974 0.403794 0.082 Uiso 1 1 calc R . . . .
H23C H 0.002140 0.639016 0.360209 0.082 Uiso 1 1 calc R . . . .
C24 C 0.10841(14) 0.67069(19) 0.42138(15) 0.0442(7) Uani 1 1 d . . . . .
H24A H 0.147070 0.685800 0.422383 0.066 Uiso 1 1 calc R . . . .
H24B H 0.086639 0.730159 0.416490 0.066 Uiso 1 1 calc R . . . .
H24C H 0.106954 0.639117 0.460075 0.066 Uiso 1 1 calc R . . . .
C25 C 0.08789(18) 0.6525(2) 0.30711(15) 0.0569(10) Uani 1 1 d . . . . .
H25A H 0.072488 0.609769 0.272152 0.085 Uiso 1 1 calc R . . . .
H25B H 0.066647 0.712581 0.301902 0.085 Uiso 1 1 calc R . . . .
H25C H 0.126823 0.666552 0.308785 0.085 Uiso 1 1 calc R . . . .
N3 N 0.15182(8) 0.29983(14) 0.24449(9) 0.0245(4) Uani 1 1 d . . . . .
O12 O 0.12784(7) 0.25195(12) 0.27847(7) 0.0279(4) Uani 1 1 d . . . . .
O13 O 0.19397(7) 0.34841(12) 0.27215(8) 0.0281(4) Uani 1 1 d . . . . .
O14 O 0.13562(9) 0.29904(15) 0.18818(8) 0.0398(4) Uani 1 1 d . . . . .
N31 N 0.4199(2) 0.3438(3) 0.2918(2) 0.1013(15) Uani 1 1 d . . . . .
C31 C 0.46121(19) 0.3781(3) 0.31352(18) 0.0614(10) Uani 1 1 d . . . . .
C32 C 0.51428(18) 0.4210(3) 0.34143(18) 0.0672(10) Uani 1 1 d . . . . .
H32A H 0.543944 0.375476 0.339955 0.101 Uiso 1 1 calc GR . . . .
H32B H 0.516265 0.437262 0.384546 0.101 Uiso 1 1 calc GR . . . .
H32C H 0.518770 0.479494 0.318806 0.101 Uiso 1 1 calc GR . . . .
N32 N 0.500000 0.6234(3) 0.250000 0.0608(11) Uani 1 2 d S T P . .
C33 C 0.500000 0.7051(3) 0.250000 0.0443(10) Uani 1 2 d S T P . .
C34 C 0.500000 0.8097(3) 0.250000 0.0497(11) Uani 1 2 d S T P . .
H34A H 0.477626 0.833221 0.210111 0.075 Uiso 0.5 1 calc GR . . . .
H34B H 0.538192 0.833221 0.256763 0.075 Uiso 0.5 1 calc GR . . . .
H34C H 0.484182 0.833221 0.283125 0.075 Uiso 0.5 1 calc GR . . . .

loop_
_atom_site_aniso_label
_atom_site_aniso_U_11
_atom_site_aniso_U_22
_atom_site_aniso_U_33
_atom_site_aniso_U_23
_atom_site_aniso_U_13
_atom_site_aniso_U_12
Sm1 0.01590(6) 0.01837(6) 0.01323(6) 0.00027(4) 0.00371(4) -0.00079(4)
Mn1 0.01474(15) 0.01917(15) 0.01405(15) 0.00036(12) 0.00439(12) -0.00170(12)
Mn2 0.01992(16) 0.01998(16) 0.01505(15) -0.00075(12) 0.00584(13) 0.00179(12)
O1 0.0162(7) 0.0181(7) 0.0152(7) 0.0007(5) 0.0048(6) -0.0002(5)
N1 0.0252(10) 0.0252(9) 0.0190(9) -0.0006(7) 0.0089(8) 0.0023(8)
C1 0.0420(14) 0.0244(11) 0.0157(10) -0.0030(8) 0.0122(10) 0.0009(10)
C2 0.0381(14) 0.0240(11) 0.0211(11) -0.0042(9) 0.0130(10) 0.0006(10)
N2 0.0278(10) 0.0219(9) 0.0169(9) -0.0013(7) 0.0065(8) 0.0012(7)
C3 0.0303(12) 0.0247(11) 0.0199(11) -0.0013(9) 0.0116(10) -0.0034(9)
C4 0.0221(11) 0.0246(11) 0.0197(10) 0.0000(8) 0.0112(9) -0.0013(8)
O2 0.0185(7) 0.0232(8) 0.0150(7) -0.0002(6) 0.0078(6) -0.0015(6)
C5 0.0356(15) 0.067(2) 0.0298(14) 0.0051(13) 0.0167(12) 0.0222(14)
C6A 0.027(3) 0.028(3) 0.029(2) 0.000(2) 0.011(2) 0.007(2)
C6B 0.017(3) 0.030(3) 0.036(3) -0.001(3) 0.009(2) 0.000(2)
O3 0.0437(12) 0.106(2) 0.0220(10) 0.0128(11) 0.0118(9) 0.0432(13)
C7 0.0269(12) 0.0231(11) 0.0203(11) -0.0040(9) 0.0028(9) -0.0007(9)
C8 0.0176(10) 0.0216(10) 0.0229(11) -0.0037(8) 0.0025(9) -0.0025(8)
O4 0.0187(8) 0.0197(7) 0.0156(7) -0.0021(5) 0.0045(6) -0.0025(6)
C9 0.0314(13) 0.0205(11) 0.0219(11) -0.0010(8) 0.0079(10) -0.0042(9)
C10 0.0340(13) 0.0194(11) 0.0236(11) -0.0007(9) 0.0085(10) -0.0007(9)
O5 0.0452(11) 0.0234(8) 0.0229(9) -0.0050(7) -0.0055(8) 0.0044(8)
O6 0.0247(8) 0.0251(8) 0.0197(8) 0.0033(6) 0.0038(7) -0.0071(6)
O7 0.0221(8) 0.0232(8) 0.0202(8) 0.0003(6) 0.0032(6) -0.0038(6)
C11 0.0225(11) 0.0224(11) 0.0191(10) -0.0020(8) 0.0078(9) -0.0044(8)
C12 0.0251(11) 0.0226(11) 0.0223(11) -0.0002(9) 0.0070(9) -0.0064(9)
C13 0.0386(14) 0.0357(14) 0.0231(12) -0.0017(10) 0.0062(11) -0.0180(11)
C14 0.0277(12) 0.0289(12) 0.0274(12) 0.0024(10) 0.0106(10) -0.0037(9)
C15 0.0345(14) 0.0227(11) 0.0291(13) 0.0023(9) 0.0104(11) -0.0014(10)
O8 0.0175(8) 0.0410(9) 0.0194(8) 0.0013(7) 0.0061(6) -0.0026(7)
O9 0.0202(8) 0.0280(8) 0.0244(8) 0.0034(6) 0.0088(7) 0.0000(6)
C16 0.0187(10) 0.0212(10) 0.0220(11) -0.0039(8) 0.0078(9) -0.0015(8)
C17 0.0184(11) 0.0405(14) 0.0260(12) 0.0019(10) 0.0087(10) -0.0010(10)
C18 0.0337(17) 0.073(2) 0.081(3) 0.0345(19) 0.0262(18) 0.0195(15)
C19 0.0296(15) 0.105(3) 0.0461(18) 0.0282(19) 0.0205(14) 0.0056(17)
C20 0.041(2) 0.095(3) 0.098(3) -0.050(2) 0.032(2) -0.0392(19)
O10 0.0322(9) 0.0275(8) 0.0194(8) -0.0011(6) 0.0028(7) 0.0064(7)
O11 0.0276(8) 0.0248(8) 0.0184(8) 0.0014(6) 0.0035(7) 0.0022(6)
C21 0.0216(11) 0.0256(11) 0.0211(11) 0.0017(9) 0.0058(9) 0.0007(9)
C22 0.0324(13) 0.0282(12) 0.0251(12) 0.0018(9) 0.0081(10) 0.0077(10)
C23 0.0324(16) 0.0488(18) 0.082(3) -0.0051(17) 0.0136(16) 0.0113(13)
C24 0.0547(19) 0.0311(15) 0.0448(17) -0.0067(12) 0.0091(15) 0.0101(12)
C25 0.095(3) 0.0429(17) 0.0385(17) 0.0151(14) 0.0268(18) 0.0309(18)
N3 0.0309(11) 0.0243(10) 0.0186(9) -0.0002(7) 0.0070(8) 0.0034(8)
O12 0.0324(9) 0.0301(9) 0.0206(8) 0.0008(7) 0.0053(7) -0.0088(7)
O13 0.0252(9) 0.0393(9) 0.0207(8) 0.0007(7) 0.0078(7) -0.0070(7)
O14 0.0532(12) 0.0494(11) 0.0137(8) -0.0006(8) 0.0028(8) -0.0023(9)
N31 0.111(4) 0.102(3) 0.110(4) -0.045(3) 0.064(3) -0.045(3)
C31 0.090(3) 0.0453(19) 0.062(2) -0.0116(17) 0.044(2) -0.0128(19)
C32 0.094(3) 0.0449(19) 0.064(2) 0.0046(17) 0.023(2) -0.0062(19)
N32 0.062(3) 0.047(2) 0.070(3) 0.000 0.011(2) 0.000
C33 0.039(2) 0.050(3) 0.040(2) 0.000 0.0031(19) 0.000
C34 0.045(3) 0.046(2) 0.052(3) 0.000 0.002(2) 0.000

loop_
_atom_type_symbol
_atom_type_description
_atom_type_scat_dispersion_real
_atom_type_scat_dispersion_imag
_atom_type_scat_source
C C 0.0033 0.0016 'International Tables Vol C Tables 4.2.6.8 and 6.1.1.4'
H H 0.0000 0.0000 'International Tables Vol C Tables 4.2.6.8 and 6.1.1.4'
Mn Mn 0.3368 0.7283 'International Tables Vol C Tables 4.2.6.8 and 6.1.1.4'
N N 0.0061 0.0033 'International Tables Vol C Tables 4.2.6.8 and 6.1.1.4'
O O 0.0106 0.0060 'International Tables Vol C Tables 4.2.6.8 and 6.1.1.4'
Sm Sm -0.1638 3.4418 'International Tables Vol C Tables 4.2.6.8 and 6.1.1.4'

loop_
_geom_angle_atom_site_label_1
_geom_angle_atom_site_label_2
_geom_angle_atom_site_label_3
_geom_angle
_geom_angle_site_symmetry_1
_geom_angle_site_symmetry_3
O1 Sm1 O2 71.72(5) . .
O1 Sm1 O4 73.36(5) . .
O1 Sm1 O7 80.88(5) . .
O1 Sm1 O9 84.78(5) . 7_556
O1 Sm1 O10 124.97(5) . .
O1 Sm1 O11 73.73(5) . .
O1 Sm1 O12 150.91(5) . .
O1 Sm1 O13 146.93(5) . .
O2 Sm1 O11 132.77(5) . .
O2 Sm1 O12 101.24(5) . .
O2 Sm1 O13 79.37(5) . .
O4 Sm1 O2 66.01(5) . .
O4 Sm1 O10 143.10(5) . .
O4 Sm1 O11 130.94(5) . .
O4 Sm1 O12 78.00(5) . .
O4 Sm1 O13 109.28(5) . .
O7 Sm1 O2 73.08(5) . .
O7 Sm1 O4 136.61(5) . .
O7 Sm1 O9 139.29(5) . 7_556
O7 Sm1 O10 80.26(6) . .
O7 Sm1 O11 70.49(5) . .
O7 Sm1 O12 125.05(5) . .
O7 Sm1 O13 75.53(5) . .
O9 Sm1 O2 136.73(5) 7_556 .
O9 Sm1 O4 72.75(5) 7_556 .
O9 Sm1 O10 77.29(5) 7_556 .
O9 Sm1 O11 68.94(5) 7_556 .
O9 Sm1 O12 81.94(5) 7_556 .
O9 Sm1 O13 128.04(5) 7_556 .
O10 Sm1 O2 145.83(5) . .
O10 Sm1 O11 51.25(5) . .
O10 Sm1 O12 76.91(5) . .
O10 Sm1 O13 73.48(5) . .
O12 Sm1 O11 124.09(5) . .
O13 Sm1 O11 118.18(5) . .
O13 Sm1 O12 50.24(5) . .
O1 Mn1 O1 81.49(6) 7_556 .
O1 Mn1 O2 88.00(6) . .
O1 Mn1 O2 87.87(6) 7_556 .
O1 Mn1 O4 88.18(6) 7_556 7_556
O1 Mn1 O4 88.20(6) . 7_556
O1 Mn1 O6 98.22(6) . .
O1 Mn1 O6 179.25(7) 7_556 .
O1 Mn1 O8 95.89(7) 7_556 .
O1 Mn1 O8 177.20(7) . .
O2 Mn1 O4 174.88(5) . 7_556
O6 Mn1 O2 91.43(6) . .
O6 Mn1 O4 92.50(6) . 7_556
O8 Mn1 O2 92.90(6) . .
O8 Mn1 O4 90.74(6) . 7_556
O8 Mn1 O6 84.41(7) . .
O1 Mn2 Mn1 36.95(4) 7_556 7_556
O1 Mn2 N1 143.72(6) 7_556 .
O1 Mn2 N2 139.67(6) 7_556 .
O1 Mn2 O5 79.06(5) 7_556 .
N1 Mn2 Mn1 154.76(5) . 7_556
N2 Mn2 Mn1 110.60(5) . 7_556
N2 Mn2 N1 76.50(6) . .
N2 Mn2 O5 71.46(6) . .
O2 Mn2 Mn1 80.55(4) . 7_556
O2 Mn2 O1 78.68(5) . 7_556
O2 Mn2 N1 76.59(6) . .
O2 Mn2 N2 128.35(6) . .
O2 Mn2 O3 101.56(8) . .
O2 Mn2 O5 157.71(6) . .
O3 Mn2 Mn1 122.46(5) . 7_556
O3 Mn2 O1 86.38(7) . 7_556
O3 Mn2 N1 73.18(7) . .
O3 Mn2 N2 111.51(9) . .
O3 Mn2 O5 75.85(8) . .
O4 Mn2 Mn1 44.86(4) . 7_556
O4 Mn2 O1 80.82(5) . 7_556
O4 Mn2 N1 117.88(6) . .
O4 Mn2 N2 78.67(6) . .
O4 Mn2 O2 76.30(5) . .
O4 Mn2 O3 167.20(7) . .
O4 Mn2 O5 101.23(6) . .
O5 Mn2 Mn1 82.39(5) . 7_556
O5 Mn2 N1 122.34(6) . .
Mn1 O1 Sm1 103.59(6) . .
Mn1 O1 Sm1 102.85(6) 7_556 .
Mn1 O1 Mn1 98.51(6) 7_556 .
Mn1 O1 Mn2 98.30(6) 7_556 7_556
Mn1 O1 Mn2 97.22(6) . 7_556
Mn2 O1 Sm1 147.55(7) 7_556 .
C1 N1 Mn2 108.03(13) . .
C1 N1 C3 109.95(18) . .
C3 N1 Mn2 106.56(12) . .
C5 N1 Mn2 109.00(14) . .
C5 N1 C1 111.6(2) . .
C5 N1 C3 111.5(2) . .
N1 C1 H1A 109.0 . .
N1 C1 H1B 109.0 . .
N1 C1 C2 112.76(18) . .
H1A C1 H1B 107.8 . .
C2 C1 H1A 109.0 . .
C2 C1 H1B 109.0 . .
C1 C2 H2A 109.2 . .
C1 C2 H2B 109.2 . .
H2A C2 H2B 107.9 . .
N2 C2 C1 111.95(18) . .
N2 C2 H2A 109.2 . .
N2 C2 H2B 109.2 . .
C2 N2 Mn2 109.05(14) . .
C2 N2 C7 112.35(18) . .
C2 N2 C9 109.30(17) . .
C7 N2 Mn2 103.33(13) . .
C9 N2 Mn2 112.32(13) . .
C9 N2 C7 110.42(18) . .
N1 C3 H3A 109.1 . .
N1 C3 H3B 109.1 . .
N1 C3 C4 112.53(18) . .
H3A C3 H3B 107.8 . .
C4 C3 H3A 109.1 . .
C4 C3 H3B 109.1 . .
C3 C4 H4A 109.7 . .
C3 C4 H4B 109.7 . .
H4A C4 H4B 108.2 . .
O2 C4 C3 109.73(17) . .
O2 C4 H4A 109.7 . .
O2 C4 H4B 109.7 . .
Mn1 O2 Sm1 92.40(5) . .
Mn1 O2 Mn2 93.37(6) . .
Mn2 O2 Sm1 108.05(6) . .
C4 O2 Sm1 126.33(12) . .
C4 O2 Mn1 117.97(12) . .
C4 O2 Mn2 112.58(12) . .
N1 C5 H5AA 108.2 . .
N1 C5 H5AB 108.2 . .
N1 C5 H5BC 108.4 . .
N1 C5 H5BD 108.4 . .
H5AA C5 H5AB 107.3 . .
H5BC C5 H5BD 107.4 . .
C6A C5 N1 116.4(3) . .
C6A C5 H5AA 108.2 . .
C6A C5 H5AB 108.2 . .
C6B C5 N1 115.6(3) . .
C6B C5 H5BC 108.4 . .
C6B C5 H5BD 108.4 . .
C5 C6A H6AA 108.8 . .
C5 C6A H6AB 108.8 . .
H6AA C6A H6AB 107.7 . .
O3 C6A C5 113.8(4) . .
O3 C6A H6AA 108.8 . .
O3 C6A H6AB 108.8 . .
C5 C6B H6BA 108.1 . .
C5 C6B H6BB 108.1 . .
H6BA C6B H6BB 107.3 . .
O3 C6B C5 116.7(4) . .
O3 C6B H6BA 108.1 . .
O3 C6B H6BB 108.1 . .
Mn2 O3 H3 120(3) . .
C6A O3 Mn2 114.5(3) . .
C6A O3 H3 117(3) . .
C6B O3 Mn2 117.7(3) . .
C6B O3 H3 123(3) . .
N2 C7 H7A 109.3 . .
N2 C7 H7B 109.3 . .
N2 C7 C8 111.53(18) . .
H7A C7 H7B 108.0 . .
C8 C7 H7A 109.3 . .
C8 C7 H7B 109.3 . .
C7 C8 H8A 109.6 . .
C7 C8 H8B 109.6 . .
H8A C8 H8B 108.1 . .
O4 C8 C7 110.47(17) . .
O4 C8 H8A 109.6 . .
O4 C8 H8B 109.6 . .
Mn1 O4 Sm1 91.06(5) 7_556 .
Mn2 O4 Sm1 109.61(6) . .
Mn2 O4 Mn1 91.64(6) . 7_556
C8 O4 Sm1 124.02(13) . .
C8 O4 Mn1 121.68(12) . 7_556
C8 O4 Mn2 112.89(12) . .
N2 C9 H9A 109.5 . .
N2 C9 H9B 109.5 . .
N2 C9 C10 110.77(18) . .
H9A C9 H9B 108.1 . .
C10 C9 H9A 109.5 . .
C10 C9 H9B 109.5 . .
C9 C10 H10A 110.7 . .
C9 C10 H10B 110.7 . .
H10A C10 H10B 108.8 . .
O5 C10 C9 105.31(18) . .
O5 C10 H10A 110.7 . .
O5 C10 H10B 110.7 . .
Mn2 O5 H5 111(2) . .
C10 O5 Mn2 112.69(13) . .
C10 O5 H5 110(2) . .
C11 O6 Mn1 127.45(14) . .
C11 O7 Sm1 136.17(14) . .
O6 C11 C12 116.98(19) . .
O7 C11 O6 124.99(19) . .
O7 C11 C12 117.9(2) . .
C11 C12 C14 105.73(18) . .
C13 C12 C11 111.63(19) . .
C13 C12 C14 109.4(2) . .
C15 C12 C11 109.90(19) . .
C15 C12 C13 109.7(2) . .
C15 C12 C14 110.45(19) . .
C12 C13 H13A 109.5 . .
C12 C13 H13B 109.5 . .
C12 C13 H13C 109.5 . .
H13A C13 H13B 109.5 . .
H13A C13 H13C 109.5 . .
H13B C13 H13C 109.5 . .
C12 C14 H14A 109.5 . .
C12 C14 H14B 109.5 . .
C12 C14 H14C 109.5 . .
H14A C14 H14B 109.5 . .
H14A C14 H14C 109.5 . .
H14B C14 H14C 109.5 . .
C12 C15 H15A 109.5 . .
C12 C15 H15B 109.5 . .
C12 C15 H15C 109.5 . .
H15A C15 H15B 109.5 . .
H15A C15 H15C 109.5 . .
H15B C15 H15C 109.5 . .
C16 O8 Mn1 130.97(13) . .
C16 O9 Sm1 131.03(14) . 7_556
O8 C16 C17 116.01(19) . .
O9 C16 O8 125.11(19) . .
O9 C16 C17 118.8(2) . .
C18 C17 C16 109.8(2) . .
C19 C17 C16 111.4(2) . .
C19 C17 C18 110.0(3) . .
C19 C17 C20 109.1(3) . .
C20 C17 C16 106.5(2) . .
C20 C17 C18 110.0(3) . .
C17 C18 H18A 109.5 . .
C17 C18 H18B 109.5 . .
C17 C18 H18C 109.5 . .
H18A C18 H18B 109.5 . .
H18A C18 H18C 109.5 . .
H18B C18 H18C 109.5 . .
C17 C19 H19A 109.5 . .
C17 C19 H19B 109.5 . .
C17 C19 H19C 109.5 . .
H19A C19 H19B 109.5 . .
H19A C19 H19C 109.5 . .
H19B C19 H19C 109.5 . .
C17 C20 H20A 109.5 . .
C17 C20 H20B 109.5 . .
C17 C20 H20C 109.5 . .
H20A C20 H20B 109.5 . .
H20A C20 H20C 109.5 . .
H20B C20 H20C 109.5 . .
C21 O10 Sm1 97.41(14) . .
C21 O11 Sm1 89.96(13) . .
O10 C21 Sm1 57.26(12) . .
O10 C21 O11 121.1(2) . .
O10 C21 C22 119.3(2) . .
O11 C21 Sm1 64.07(12) . .
O11 C21 C22 119.5(2) . .
C22 C21 Sm1 175.41(15) . .
C23 C22 C21 106.9(2) . .
C23 C22 C25 110.4(3) . .
C24 C22 C21 110.9(2) . .
C24 C22 C23 109.9(2) . .
C24 C22 C25 109.2(2) . .
C25 C22 C21 109.6(2) . .
C22 C23 H23A 109.5 . .
C22 C23 H23B 109.5 . .
C22 C23 H23C 109.5 . .
H23A C23 H23B 109.5 . .
H23A C23 H23C 109.5 . .
H23B C23 H23C 109.5 . .
C22 C24 H24A 109.5 . .
C22 C24 H24B 109.5 . .
C22 C24 H24C 109.5 . .
H24A C24 H24B 109.5 . .
H24A C24 H24C 109.5 . .
H24B C24 H24C 109.5 . .
C22 C25 H25A 109.5 . .
C22 C25 H25B 109.5 . .
C22 C25 H25C 109.5 . .
H25A C25 H25B 109.5 . .
H25A C25 H25C 109.5 . .
H25B C25 H25C 109.5 . .
O12 N3 Sm1 59.06(10) . .
O13 N3 Sm1 58.41(10) . .
O13 N3 O12 116.38(18) . .
O14 N3 Sm1 170.33(16) . .
O14 N3 O12 122.1(2) . .
O14 N3 O13 121.5(2) . .
N3 O12 Sm1 95.65(12) . .
N3 O13 Sm1 96.33(12) . .
N31 C31 C32 179.4(6) . .
C31 C32 H32A 109.5 . .
C31 C32 H32B 109.5 . .
C31 C32 H32C 109.5 . .
H32A C32 H32B 109.5 . .
H32A C32 H32C 109.5 . .
H32B C32 H32C 109.5 . .
N32 C33 C34 180.0 . .
C33 C34 H34A 109.472(6) . 2_655
C33 C34 H34A 109.5 . .
C33 C34 H34B 109.5 . .
C33 C34 H34B 109.47(2) . 2_655
C33 C34 H34C 109.5 . .
C33 C34 H34C 109.472(3) . 2_655
H34A C34 H34A 141.1 . 2_655
H34A C34 H34B 109.5 2_655 2_655
H34A C34 H34B 109.5 . .
H34A C34 H34B 56.3 . 2_655
H34A C34 H34C 109.5 . .
H34A C34 H34C 109.5 2_655 2_655
H34A C34 H34C 56.2 . 2_655
H34B C34 H34A 56.2 . 2_655
H34B C34 H34B 141.1 . 2_655
H34B C34 H34C 109.5 . .
H34B C34 H34C 109.5 2_655 2_655
H34B C34 H34C 56.3 . 2_655
H34C C34 H34A 56.3 . 2_655
H34C C34 H34B 56.2 . 2_655
H34C C34 H34C 141.1 . 2_655

loop_
_geom_bond_atom_site_label_1
_geom_bond_atom_site_label_2
_geom_bond_distance
_geom_bond_site_symmetry_2
Sm1 O1 2.3662(15) .
Sm1 O2 2.4903(14) .
Sm1 O4 2.4657(14) .
Sm1 O7 2.3985(15) .
Sm1 O9 2.4354(15) 7_556
Sm1 O10 2.4695(16) .
Sm1 O11 2.6184(15) .
Sm1 O12 2.5472(16) .
Sm1 O13 2.5328(16) .
Mn1 O1 1.9080(14) 7_556
Mn1 O1 1.9135(15) .
Mn1 O2 2.1757(14) .
Mn1 O4 2.2286(15) 7_556
Mn1 O6 1.9713(15) .
Mn1 O8 1.9659(16) .
Mn2 O1 2.2836(15) 7_556
Mn2 N1 2.3860(18) .
Mn2 N2 2.3447(19) .
Mn2 O2 2.1952(15) .
Mn2 O3 2.262(2) .
Mn2 O4 2.1748(15) .
Mn2 O5 2.3497(18) .
N1 C1 1.483(3) .
N1 C3 1.485(3) .
N1 C5 1.482(3) .
C1 H1A 0.9900 .
C1 H1B 0.9900 .
C1 C2 1.517(3) .
C2 H2A 0.9900 .
C2 H2B 0.9900 .
C2 N2 1.479(3) .
N2 C7 1.485(3) .
N2 C9 1.481(3) .
C3 H3A 0.9900 .
C3 H3B 0.9900 .
C3 C4 1.521(3) .
C4 H4A 0.9900 .
C4 H4B 0.9900 .
C4 O2 1.431(2) .
C5 H5AA 0.9900 .
C5 H5AB 0.9900 .
C5 H5BC 0.9900 .
C5 H5BD 0.9900 .
C5 C6A 1.463(5) .
C5 C6B 1.433(6) .
C6A H6AA 0.9900 .
C6A H6AB 0.9900 .
C6A O3 1.347(5) .
C6B H6BA 0.9900 .
C6B H6BB 0.9900 .
C6B O3 1.332(5) .
O3 H3 0.80(3) .
C7 H7A 0.9900 .
C7 H7B 0.9900 .
C7 C8 1.528(3) .
C8 H8A 0.9900 .
C8 H8B 0.9900 .
C8 O4 1.426(2) .
C9 H9A 0.9900 .
C9 H9B 0.9900 .
C9 C10 1.511(3) .
C10 H10A 0.9900 .
C10 H10B 0.9900 .
C10 O5 1.419(3) .
O5 H5 0.79(2) .
O6 C11 1.272(3) .
O7 C11 1.252(3) .
C11 C12 1.538(3) .
C12 C13 1.530(3) .
C12 C14 1.542(3) .
C12 C15 1.528(3) .
C13 H13A 0.9800 .
C13 H13B 0.9800 .
C13 H13C 0.9800 .
C14 H14A 0.9800 .
C14 H14B 0.9800 .
C14 H14C 0.9800 .
C15 H15A 0.9800 .
C15 H15B 0.9800 .
C15 H15C 0.9800 .
O8 C16 1.264(3) .
O9 C16 1.250(3) .
C16 C17 1.537(3) .
C17 C18 1.522(4) .
C17 C19 1.515(4) .
C17 C20 1.516(4) .
C18 H18A 0.9800 .
C18 H18B 0.9800 .
C18 H18C 0.9800 .
C19 H19A 0.9800 .
C19 H19B 0.9800 .
C19 H19C 0.9800 .
C20 H20A 0.9800 .
C20 H20B 0.9800 .
C20 H20C 0.9800 .
O10 C21 1.256(3) .
O11 C21 1.275(3) .
C21 C22 1.533(3) .
C22 C23 1.528(4) .
C22 C24 1.527(4) .
C22 C25 1.528(4) .
C23 H23A 0.9800 .
C23 H23B 0.9800 .
C23 H23C 0.9800 .
C24 H24A 0.9800 .
C24 H24B 0.9800 .
C24 H24C 0.9800 .
C25 H25A 0.9800 .
C25 H25B 0.9800 .
C25 H25C 0.9800 .
N3 O12 1.269(2) .
N3 O13 1.269(3) .
N3 O14 1.221(3) .
N31 C31 1.126(6) .
C31 C32 1.439(6) .
C32 H32A 0.9800 .
C32 H32B 0.9800 .
C32 H32C 0.9800 .
N32 C33 1.137(6) .
C33 C34 1.456(6) .
C34 H34A 0.9800 2_655
C34 H34A 0.9800 .
C34 H34B 0.9800 2_655
C34 H34B 0.9800 .
C34 H34C 0.9800 .
C34 H34C 0.9800 2_655

loop_
_geom_hbond_atom_site_label_D
_geom_hbond_atom_site_label_H
_geom_hbond_atom_site_label_A
_geom_hbond_distance_DH
_geom_hbond_distance_HA
_geom_hbond_distance_DA
_geom_hbond_angle_DHA
_geom_hbond_site_symmetry_A
_geom_hbond_publ_flag
O3 H3 O11 0.80(3) 2.09(3) 2.797(2) 148(4) 7_556 yes
O5 H5 O11 0.79(2) 1.96(3) 2.697(2) 156(3) 7_556 yes
